data_7700056
loop_
_publ_author_name
'Su, Shao-Dong'
'Zhu, Xiao-Quan'
'Zhang, Lin-Tao'
'Yang, Yu-Ying'
'Wen, Yue-Hong'
'Wu, Xin-Tao'
'Yang, Song-Qiu'
'Sheng, Tian-Lu'

_publ_section_title
;
 The MMCT excited state of a localized mixed valence cyanido-bridged
 Ru<sup>II</sup>-Ru-Ru<sup>II</sup> complex.
;
_journal_issue 25
_journal_name_full 'Dalton transactions (Cambridge, England : 2003)'
_journal_page_first 9303
_journal_page_last 9309
_journal_paper_doi 10.1039/c9dt01503e
_journal_volume 48
_journal_year 2019
_chemical_formula_sum 'C37 H39 N P2 Ru'
_chemical_formula_weight 660.70
_space_group_crystal_system monoclinic
_space_group_IT_number 14
_space_group_name_Hall '-P 2ybc'
_space_group_name_H-M_alt 'P 1 21/c 1'
_symmetry_space_group_name_Hall '-P 2ybc'
_symmetry_space_group_name_H-M 'P 1 21/c 1'
_atom_sites_solution_hydrogens geom
_audit_creation_method SHELXL-2013
_audit_update_record
;
2019-05-19 deposited with the CCDC.    2019-05-22 downloaded from the CCDC.
;
_cell_angle_alpha 90
_cell_angle_beta 108.837(8)
_cell_angle_gamma 90
_cell_formula_units_Z 4
_cell_length_a 11.154(5)
_cell_length_b 17.875(7)
_cell_length_c 16.895(9)
_cell_measurement_reflns_used 10666
_cell_measurement_temperature 100(2)
_cell_measurement_theta_max 27.4855
_cell_measurement_theta_min 2.2383
_cell_volume 3188(3)
_computing_cell_refinement 'CrystalClear (Rigaku Inc., 2008)'
_computing_data_collection 'CrystalClear (Rigaku Inc., 2008)'
_computing_data_reduction 'CrystalClear (Rigaku Inc., 2008)'
_computing_molecular_graphics 'Bruker SHELXTL'
_computing_publication_material 'Bruker SHELXTL'
_computing_structure_refinement 'SHELXL-2013 (Sheldrick, 2013)'
_computing_structure_solution 'SHELXL-2013 (Sheldrick, 2013)'
_diffrn_ambient_temperature 100(2)
_diffrn_detector_area_resol_mean 28.5714
_diffrn_measured_fraction_theta_full 0.998
_diffrn_measured_fraction_theta_max 0.985
_diffrn_measurement_device_type
;
Saturn724+ (2x2 bin mode)
;
_diffrn_measurement_method CCD_Profile_fitting
_diffrn_radiation_type MoK\a
_diffrn_radiation_wavelength 0.71073
_diffrn_reflns_av_R_equivalents 0.0509
_diffrn_reflns_av_unetI/netI 0.0646
_diffrn_reflns_Laue_measured_fraction_full 0.998
_diffrn_reflns_Laue_measured_fraction_max 0.985
_diffrn_reflns_limit_h_max 13
_diffrn_reflns_limit_h_min -14
_diffrn_reflns_limit_k_max 23
_diffrn_reflns_limit_k_min -21
_diffrn_reflns_limit_l_max 21
_diffrn_reflns_limit_l_min -21
_diffrn_reflns_number 27402
_diffrn_reflns_point_group_measured_fraction_full 0.998
_diffrn_reflns_point_group_measured_fraction_max 0.985
_diffrn_reflns_theta_full 25.242
_diffrn_reflns_theta_max 27.601
_diffrn_reflns_theta_min 2.248
_diffrn_source 'Sealed Tube'
_exptl_absorpt_coefficient_mu 0.618
_exptl_absorpt_correction_T_max 1.0000
_exptl_absorpt_correction_T_min 0.8813
_exptl_absorpt_correction_type multi-scan
_exptl_absorpt_process_details 'RIGAKU/MSC(2004), CrystalClear Version 1.3.6'
_exptl_crystal_colour yellow
_exptl_crystal_density_diffrn 1.377
_exptl_crystal_density_method 'not measured'
_exptl_crystal_description block
_exptl_crystal_F_000 1368
_exptl_crystal_size_max 0.312
_exptl_crystal_size_mid 0.243
_exptl_crystal_size_min 0.231
_refine_diff_density_max 0.519
_refine_diff_density_min -0.323
_refine_diff_density_rms 0.065
_refine_ls_extinction_method none
_refine_ls_goodness_of_fit_ref 1.001
_refine_ls_hydrogen_treatment constr
_refine_ls_matrix_type full
_refine_ls_number_parameters 454
_refine_ls_number_reflns 7278
_refine_ls_number_restraints 66
_refine_ls_restrained_S_all 1.004
_refine_ls_R_factor_all 0.0413
_refine_ls_R_factor_gt 0.0313
_refine_ls_shift/su_max 0.019
_refine_ls_shift/su_mean 0.001
_refine_ls_structure_factor_coef Fsqd
_refine_ls_weighting_details
;
 w=1/[\s^2^(Fo^2^)+(0.0182P)^2^+0.2500P]
 where P=(Fo^2^+2Fc^2^)/3
;
_refine_ls_weighting_scheme calc
_refine_ls_wR_factor_gt 0.0603
_refine_ls_wR_factor_ref 0.0627
_reflns_Friedel_coverage 0.000
_reflns_number_gt 5758
_reflns_number_total 7278
_reflns_threshold_expression 'I > 2\s(I)'
_cod_data_source_file c9dt01503e2.cif
_cod_data_source_block a
_cod_depositor_comments
;
The following automatic conversions were performed:

'_exptl_absorpt_correction_type' value 'Multi-scan' changed to
'multi-scan' according to
/home/data/users/saulius/crontab/automatic-downloads/rss-feeds/RSC/lib/dictionaries/cif_core.dic
dictionary named 'cif_core.dic' version 2.4.2 from 2011-04-26.

Automatic conversion script
Id: cif_fix_values 4973 2017-02-22 13:04:09Z antanas 

 Adding full bibliography for 7700056--7700059.cif.
;
_cod_database_code 7700056
_shelx_space_group_comment
;
The symmetry employed for this shelxl refinement is uniquely defined
by the following loop, which should always be used as a source of
symmetry information in preference to the above space-group names.
They are only intended as comments.
;
_shelxl_version_number 2013-2

loop_
_space_group_symop_operation_xyz
'x, y, z'
'-x, y+1/2, -z+1/2'
'-x, -y, -z'
'x, -y-1/2, z-1/2'

loop_
_atom_site_label
_atom_site_type_symbol
_atom_site_fract_x
_atom_site_fract_y
_atom_site_fract_z
_atom_site_U_iso_or_equiv
_atom_site_adp_type
_atom_site_occupancy
_atom_site_site_symmetry_order
_atom_site_calc_flag
_atom_site_refinement_flags_posn
_atom_site_refinement_flags_adp
_atom_site_refinement_flags_occupancy
_atom_site_disorder_assembly
_atom_site_disorder_group
Ru1 Ru 0.39699(2) 0.32453(2) 0.16932(2) 0.02752(6) Uani 1 1 d . . . . .
P2 P 0.55921(6) 0.33645(3) 0.11604(3) 0.03204(14) Uani 1 1 d . . . . .
P1 P 0.28959(6) 0.28708(3) 0.03686(3) 0.02839(13) Uani 1 1 d . . . . .
N1 N 0.3540(2) 0.49460(12) 0.11587(14) 0.0657(7) Uani 1 1 d . . . . .
C1 C 0.3680(2) 0.43185(14) 0.13261(14) 0.0398(6) Uani 1 1 d . . . . .
C2 C 0.1318(2) 0.32555(12) -0.01720(13) 0.0337(5) Uani 1 1 d . . . . .
C3 C 0.0746(2) 0.37644(13) 0.02059(16) 0.0458(6) Uani 1 1 d . . . . .
H3A H 0.1166 0.3922 0.0750 0.055 Uiso 1 1 calc R U . . .
C4 C -0.0458(2) 0.40440(14) -0.02208(19) 0.0582(8) Uani 1 1 d . . . . .
H4A H -0.0837 0.4382 0.0043 0.070 Uiso 1 1 calc R U . . .
C5 C -0.1084(3) 0.38252(15) -0.1024(2) 0.0655(9) Uani 1 1 d . . . . .
H5A H -0.1880 0.4021 -0.1308 0.079 Uiso 1 1 calc R U . . .
C6 C -0.0538(3) 0.33195(16) -0.14069(17) 0.0616(8) Uani 1 1 d . . . . .
H6A H -0.0969 0.3166 -0.1950 0.074 Uiso 1 1 calc R U . . .
C7 C 0.0655(2) 0.30334(14) -0.09906(14) 0.0478(7) Uani 1 1 d . . . . .
H7A H 0.1019 0.2690 -0.1259 0.057 Uiso 1 1 calc R U . . .
C8 C 0.2547(2) 0.18645(12) 0.02027(12) 0.0318(5) Uani 1 1 d . . . . .
C9 C 0.1383(3) 0.15784(13) 0.01869(15) 0.0488(7) Uani 1 1 d . . . . .
H9A H 0.0731 0.1904 0.0181 0.059 Uiso 1 1 calc R U . . .
C10 C 0.1180(3) 0.08107(16) 0.01804(18) 0.0692(9) Uani 1 1 d . . . . .
H10A H 0.0400 0.0628 0.0184 0.083 Uiso 1 1 calc R U . . .
C11 C 0.2116(3) 0.03215(16) 0.01685(17) 0.0678(9) Uani 1 1 d . . . . .
H11A H 0.1981 -0.0192 0.0171 0.081 Uiso 1 1 calc R U . . .
C12 C 0.3254(3) 0.05934(15) 0.01535(15) 0.0582(8) Uani 1 1 d . . . . .
H12A H 0.3883 0.0263 0.0126 0.070 Uiso 1 1 calc R U . . .
C13 C 0.3478(2) 0.13562(14) 0.01793(13) 0.0453(6) Uani 1 1 d . . . . .
H13A H 0.4264 0.1531 0.0181 0.054 Uiso 1 1 calc R U . . .
C14 C 0.3804(2) 0.30739(13) -0.03565(12) 0.0399(6) Uani 1 1 d . . . . .
H14A H 0.4133 0.2611 -0.0503 0.048 Uiso 1 1 calc R U . . .
H14B H 0.3244 0.3295 -0.0866 0.048 Uiso 1 1 calc R U . . .
C15 C 0.4895(2) 0.36062(14) 0.00434(12) 0.0414(6) Uani 1 1 d . . . . .
H15A H 0.4590 0.4118 -0.0014 0.050 Uiso 1 1 calc R U . . .
H15B H 0.5531 0.3563 -0.0233 0.050 Uiso 1 1 calc R U . . .
C28 C 0.3858(3) 0.22799(14) 0.25485(13) 0.0485(7) Uani 1 1 d . . . . .
C29 C 0.2743(3) 0.27230(16) 0.23774(13) 0.0482(7) Uani 1 1 d . . . . .
C30 C 0.3088(2) 0.34475(15) 0.26899(13) 0.0467(7) Uani 1 1 d . . . . .
C31 C 0.4440(2) 0.34674(14) 0.30578(12) 0.0403(6) Uani 1 1 d . . . . .
C32 C 0.4905(2) 0.27413(14) 0.29829(12) 0.0399(6) Uani 1 1 d . . . . .
C33 C 0.3881(3) 0.14329(14) 0.24562(16) 0.0764(10) Uani 1 1 d . . . . .
H33A H 0.3807 0.1200 0.2950 0.115 Uiso 1 1 calc R U . . .
H33B H 0.4665 0.1285 0.2381 0.115 Uiso 1 1 calc R U . . .
H33C H 0.3187 0.1280 0.1979 0.115 Uiso 1 1 calc R U . . .
C34 C 0.1389(3) 0.24351(19) 0.20303(16) 0.0846(11) Uani 1 1 d . . . . .
H34A H 0.1126 0.2245 0.2480 0.127 Uiso 1 1 calc R U . . .
H34B H 0.1349 0.2042 0.1635 0.127 Uiso 1 1 calc R U . . .
H34C H 0.0839 0.2837 0.1757 0.127 Uiso 1 1 calc R U . . .
C35 C 0.2202(3) 0.40750(17) 0.27119(16) 0.0784(10) Uani 1 1 d . . . . .
H35A H 0.1957 0.4031 0.3205 0.118 Uiso 1 1 calc R U . . .
H35B H 0.1463 0.4050 0.2225 0.118 Uiso 1 1 calc R U . . .
H35C H 0.2621 0.4545 0.2720 0.118 Uiso 1 1 calc R U . . .
C36 C 0.5200(3) 0.41134(15) 0.35452(15) 0.0651(9) Uani 1 1 d . . . . .
H36A H 0.5255 0.4070 0.4122 0.098 Uiso 1 1 calc R U . . .
H36B H 0.4791 0.4576 0.3323 0.098 Uiso 1 1 calc R U . . .
H36C H 0.6036 0.4105 0.3500 0.098 Uiso 1 1 calc R U . . .
C37 C 0.6235(3) 0.24643(16) 0.33995(14) 0.0642(8) Uani 1 1 d . . . . .
H37A H 0.6318 0.2287 0.3951 0.096 Uiso 1 1 calc R U . . .
H37B H 0.6823 0.2866 0.3437 0.096 Uiso 1 1 calc R U . . .
H37C H 0.6414 0.2064 0.3076 0.096 Uiso 1 1 calc R U . . .
C16A C 0.6605(13) 0.2468(8) 0.1222(9) 0.024(2) Uani 0.5 1 d D . P A 1
C17A C 0.6225(14) 0.1815(7) 0.1517(13) 0.036(2) Uani 0.5 1 d D . P A 1
H17A H 0.5528 0.1819 0.1704 0.043 Uiso 0.5 1 calc R U P A 1
C18A C 0.6896(10) 0.1151(5) 0.1533(11) 0.062(2) Uani 0.5 1 d D . P A 1
H18A H 0.6663 0.0713 0.1743 0.074 Uiso 0.5 1 calc R U P A 1
C19A C 0.7900(12) 0.1152(6) 0.1234(10) 0.073(3) Uani 0.5 1 d D . P A 1
H19A H 0.8343 0.0709 0.1243 0.087 Uiso 0.5 1 calc R U P A 1
C20A C 0.8277(13) 0.1794(5) 0.0918(8) 0.065(3) Uani 0.5 1 d D . P A 1
H20A H 0.8977 0.1786 0.0733 0.078 Uiso 0.5 1 calc R U P A 1
C21A C 0.7588(15) 0.2454(6) 0.0881(10) 0.050(3) Uani 0.5 1 d D . P A 1
H21A H 0.7784 0.2879 0.0631 0.060 Uiso 0.5 1 calc R U P A 1
C22A C 0.6740(15) 0.4125(10) 0.1540(8) 0.035(3) Uani 0.5 1 d D . P A 1
C23A C 0.7439(10) 0.4164(5) 0.2378(7) 0.051(3) Uani 0.5 1 d D . P A 1
H23A H 0.7227 0.3837 0.2739 0.061 Uiso 0.5 1 calc R U P A 1
C24A C 0.8436(10) 0.4655(5) 0.2722(9) 0.067(2) Uani 0.5 1 d D . P A 1
H24A H 0.8848 0.4646 0.3296 0.080 Uiso 0.5 1 calc R U P A 1
C25A C 0.883(2) 0.5154(8) 0.2242(10) 0.059(3) Uani 0.5 1 d D . P A 1
H25A H 0.9529 0.5472 0.2427 0.071 Uiso 0.5 1 calc R U P A 1
C26A C 0.8022(17) 0.5099(11) 0.1443(11) 0.077(6) Uani 0.5 1 d D . P A 1
H26A H 0.8128 0.5490 0.1108 0.093 Uiso 0.5 1 calc R U P A 1
C27A C 0.7076(15) 0.4606(9) 0.0999(12) 0.041(2) Uani 0.5 1 d D . P A 1
H27A H 0.6718 0.4599 0.0420 0.050 Uiso 0.5 1 calc R U P A 1
C16B C 0.6556(15) 0.2630(9) 0.1053(10) 0.035(3) Uani 0.5 1 d D . P A 2
C17B C 0.6497(13) 0.1947(7) 0.1425(12) 0.047(3) Uani 0.5 1 d D . P A 2
H17B H 0.5895 0.1891 0.1694 0.057 Uiso 0.5 1 calc R U P A 2
C18B C 0.7271(10) 0.1337(6) 0.1426(10) 0.062(2) Uani 0.5 1 d D . P A 2
H18B H 0.7166 0.0885 0.1667 0.074 Uiso 0.5 1 calc R U P A 2
C19B C 0.8189(13) 0.1424(6) 0.1063(10) 0.073(3) Uani 0.5 1 d D . P A 2
H19B H 0.8745 0.1034 0.1072 0.087 Uiso 0.5 1 calc R U P A 2
C20B C 0.8291(14) 0.2101(5) 0.0676(8) 0.065(3) Uani 0.5 1 d D . P A 2
H20B H 0.8867 0.2144 0.0385 0.078 Uiso 0.5 1 calc R U P A 2
C21B C 0.7542(15) 0.2713(7) 0.0721(10) 0.049(2) Uani 0.5 1 d D . P A 2
H21B H 0.7700 0.3179 0.0529 0.059 Uiso 0.5 1 calc R U P A 2
C22B C 0.6941(14) 0.4012(9) 0.1587(8) 0.035(3) Uani 0.5 1 d D U P A 2
C23B C 0.7730(10) 0.3899(5) 0.2388(8) 0.059(3) Uani 0.5 1 d D U P A 2
H23B H 0.7584 0.3506 0.2706 0.071 Uiso 0.5 1 calc R U P A 2
C24B C 0.8747(10) 0.4377(5) 0.2720(9) 0.067(2) Uani 0.5 1 d D U P A 2
H24B H 0.9307 0.4314 0.3259 0.080 Uiso 0.5 1 calc R U P A 2
C25B C 0.889(2) 0.4951(7) 0.2211(9) 0.062(4) Uani 0.5 1 d D U P A 2
H25B H 0.9522 0.5292 0.2469 0.074 Uiso 0.5 1 calc R U P A 2
C26B C 0.8238(17) 0.5100(11) 0.1385(9) 0.055(3) Uani 0.5 1 d D U P A 2
H26B H 0.8453 0.5449 0.1045 0.066 Uiso 0.5 1 calc R U P A 2
C27B C 0.7191(19) 0.4623(10) 0.1160(12) 0.067(5) Uani 0.5 1 d D U P A 2
H27B H 0.6575 0.4729 0.0652 0.081 Uiso 0.5 1 calc R U P A 2

loop_
_atom_site_aniso_label
_atom_site_aniso_U_11
_atom_site_aniso_U_22
_atom_site_aniso_U_33
_atom_site_aniso_U_23
_atom_site_aniso_U_13
_atom_site_aniso_U_12
Ru1 0.02725(10) 0.03414(11) 0.02348(9) -0.00267(7) 0.01139(7) -0.00246(8)
P2 0.0266(3) 0.0430(4) 0.0287(3) -0.0001(2) 0.0120(3) -0.0022(3)
P1 0.0275(3) 0.0346(3) 0.0241(3) -0.0012(2) 0.0097(2) 0.0004(3)
N1 0.0582(16) 0.0403(14) 0.0925(18) 0.0040(13) 0.0158(14) 0.0078(12)
C1 0.0332(14) 0.0416(15) 0.0455(13) -0.0051(11) 0.0137(11) 0.0000(12)
C2 0.0278(12) 0.0352(13) 0.0363(11) 0.0043(10) 0.0078(10) 0.0011(10)
C3 0.0361(14) 0.0374(14) 0.0610(16) -0.0062(12) 0.0118(13) -0.0016(12)
C4 0.0384(16) 0.0380(15) 0.098(2) -0.0054(14) 0.0212(17) 0.0023(13)
C5 0.0312(15) 0.0525(18) 0.096(2) 0.0164(16) -0.0024(17) -0.0003(14)
C6 0.0448(17) 0.070(2) 0.0545(17) 0.0098(14) -0.0047(15) 0.0018(16)
C7 0.0423(16) 0.0556(17) 0.0388(13) 0.0038(11) 0.0037(12) 0.0037(13)
C8 0.0344(13) 0.0356(13) 0.0231(10) -0.0043(9) 0.0061(10) 0.0012(10)
C9 0.0464(17) 0.0412(16) 0.0626(16) -0.0084(12) 0.0228(14) -0.0046(13)
C10 0.063(2) 0.0481(19) 0.098(2) -0.0118(16) 0.0279(19) -0.0187(16)
C11 0.095(3) 0.0358(16) 0.0693(19) -0.0091(14) 0.0218(19) -0.0042(17)
C12 0.073(2) 0.0436(17) 0.0520(16) -0.0032(12) 0.0120(16) 0.0188(16)
C13 0.0433(16) 0.0475(16) 0.0450(14) -0.0038(11) 0.0143(12) 0.0043(13)
C14 0.0406(15) 0.0562(16) 0.0260(11) -0.0009(10) 0.0151(11) -0.0032(12)
C15 0.0379(14) 0.0597(16) 0.0316(12) 0.0063(11) 0.0180(11) -0.0047(12)
C28 0.071(2) 0.0527(17) 0.0250(11) 0.0024(10) 0.0193(13) -0.0194(15)
C29 0.0453(16) 0.078(2) 0.0268(12) -0.0070(12) 0.0192(12) -0.0258(15)
C30 0.0419(15) 0.0746(19) 0.0324(12) -0.0105(12) 0.0242(12) -0.0022(14)
C31 0.0408(15) 0.0580(16) 0.0244(11) -0.0111(10) 0.0138(11) -0.0098(12)
C32 0.0431(15) 0.0580(16) 0.0203(10) 0.0074(10) 0.0126(11) -0.0041(13)
C33 0.128(3) 0.0554(18) 0.0527(16) 0.0028(14) 0.0385(19) -0.023(2)
C34 0.063(2) 0.150(3) 0.0460(16) -0.0108(18) 0.0261(16) -0.057(2)
C35 0.057(2) 0.123(3) 0.0603(18) -0.0334(18) 0.0268(16) 0.016(2)
C36 0.070(2) 0.079(2) 0.0467(15) -0.0254(14) 0.0201(15) -0.0214(17)
C37 0.065(2) 0.085(2) 0.0371(14) 0.0148(13) 0.0088(15) 0.0087(17)
C16A 0.024(3) 0.033(6) 0.015(6) 0.008(4) 0.003(4) 0.010(4)
C17A 0.031(5) 0.027(3) 0.051(5) 0.000(3) 0.015(4) -0.001(4)
C18A 0.051(6) 0.032(5) 0.084(4) -0.007(4) -0.005(4) 0.001(3)
C19A 0.042(6) 0.065(7) 0.093(7) -0.038(6) -0.004(4) 0.015(5)
C20A 0.040(2) 0.083(8) 0.068(7) -0.022(5) 0.013(4) 0.018(6)
C21A 0.038(4) 0.054(7) 0.061(6) -0.001(5) 0.020(4) 0.000(5)
C22A 0.026(5) 0.046(6) 0.036(4) 0.001(4) 0.012(3) 0.005(4)
C23A 0.057(5) 0.057(6) 0.043(4) 0.003(4) 0.019(4) -0.017(4)
C24A 0.063(5) 0.078(6) 0.0556(19) -0.013(4) 0.013(3) -0.026(4)
C25A 0.050(6) 0.039(7) 0.092(7) -0.034(5) 0.027(5) -0.022(6)
C26A 0.052(8) 0.040(6) 0.143(12) 0.018(6) 0.036(7) -0.012(5)
C27A 0.037(5) 0.039(5) 0.045(5) 0.010(3) 0.009(5) -0.013(4)
C16B 0.037(4) 0.042(6) 0.018(6) 0.014(3) -0.003(3) 0.010(4)
C17B 0.034(6) 0.060(8) 0.046(6) 0.000(6) 0.011(4) 0.002(5)
C18B 0.051(6) 0.032(5) 0.084(4) -0.007(4) -0.005(4) 0.001(3)
C19B 0.042(6) 0.065(7) 0.093(7) -0.038(6) -0.004(4) 0.015(5)
C20B 0.040(2) 0.083(8) 0.068(7) -0.022(5) 0.013(4) 0.018(6)
C21B 0.032(4) 0.064(7) 0.055(6) -0.015(5) 0.020(4) 0.008(5)
C22B 0.022(5) 0.036(5) 0.052(5) -0.004(3) 0.019(4) -0.006(4)
C23B 0.060(6) 0.063(6) 0.045(4) 0.003(4) 0.005(4) -0.022(5)
C24B 0.063(5) 0.078(6) 0.0556(19) -0.013(4) 0.013(3) -0.026(4)
C25B 0.052(5) 0.042(7) 0.094(7) -0.033(5) 0.027(5) -0.022(5)
C26B 0.040(5) 0.062(6) 0.064(6) 0.005(4) 0.021(4) -0.018(4)
C27B 0.063(7) 0.063(7) 0.058(8) 0.006(5) -0.007(5) -0.001(5)

loop_
_atom_type_symbol
_atom_type_description
_atom_type_scat_dispersion_real
_atom_type_scat_dispersion_imag
_atom_type_scat_source
C C 0.0030 0.0020 'International Tables Vol C Tables 4.2.6.8 and 6.1.1.4'
H H 0.0000 0.0000 'International Tables Vol C Tables 4.2.6.8 and 6.1.1.4'
Cl Cl 0.1480 0.1590 'International Tables Vol C Tables 4.2.6.8 and 6.1.1.4'
O O 0.0110 0.0060 'International Tables Vol C Tables 4.2.6.8 and 6.1.1.4'
P P 0.1020 0.0940 'International Tables Vol C Tables 4.2.6.8 and 6.1.1.4'
Ru Ru -1.2590 0.8360 'International Tables Vol C Tables 4.2.6.8 and 6.1.1.4'
N N 0.0061 0.0033 'International Tables Vol C Tables 4.2.6.8 and 6.1.1.4'

loop_
_geom_angle_atom_site_label_1
_geom_angle_atom_site_label_2
_geom_angle_atom_site_label_3
_geom_angle
C1 Ru1 C31 96.31(9)
C1 Ru1 C30 90.70(9)
C31 Ru1 C30 37.46(9)
C1 Ru1 C29 119.27(10)
C31 Ru1 C29 61.53(9)
C30 Ru1 C29 36.40(9)
C1 Ru1 P1 89.79(7)
C31 Ru1 P1 160.85(7)
C30 Ru1 P1 124.68(8)
C29 Ru1 P1 99.69(7)
C1 Ru1 P2 81.82(7)
C31 Ru1 P2 116.16(7)
C30 Ru1 P2 151.83(7)
C29 Ru1 P2 158.65(8)
P1 Ru1 P2 82.63(4)
C1 Ru1 C32 130.66(9)
C31 Ru1 C32 36.69(8)
C30 Ru1 C32 61.33(10)
C29 Ru1 C32 60.83(9)
P1 Ru1 C32 139.41(7)
P2 Ru1 C32 103.80(7)
C1 Ru1 C28 151.85(10)
C31 Ru1 C28 61.44(9)
C30 Ru1 C28 61.16(10)
C29 Ru1 C28 36.54(9)
P1 Ru1 C28 106.37(7)
P2 Ru1 C28 122.33(8)
C32 Ru1 C28 36.44(8)
C16B P2 C15 98.0(5)
C22A P2 C15 101.5(4)
C16B P2 C22B 93.5(8)
C15 P2 C22B 105.9(4)
C22A P2 C16A 105.3(7)
C15 P2 C16A 107.1(4)
C16B P2 Ru1 124.5(4)
C22A P2 Ru1 119.0(5)
C15 P2 Ru1 107.46(8)
C22B P2 Ru1 123.7(5)
C16A P2 Ru1 115.1(3)
C2 P1 C8 99.72(10)
C2 P1 C14 103.75(11)
C8 P1 C14 102.91(10)
C2 P1 Ru1 119.72(7)
C8 P1 Ru1 117.12(6)
C14 P1 Ru1 111.42(8)
N1 C1 Ru1 176.4(2)
C3 C2 C7 117.9(2)
C3 C2 P1 121.95(17)
C7 C2 P1 120.12(18)
C2 C3 C4 120.6(2)
C2 C3 H3A 119.7
C4 C3 H3A 119.7
C5 C4 C3 120.6(3)
C5 C4 H4A 119.7
C3 C4 H4A 119.7
C6 C5 C4 119.8(3)
C6 C5 H5A 120.1
C4 C5 H5A 120.1
C5 C6 C7 120.4(3)
C5 C6 H6A 119.8
C7 C6 H6A 119.8
C6 C7 C2 120.8(3)
C6 C7 H7A 119.6
C2 C7 H7A 119.6
C9 C8 C13 117.5(2)
C9 C8 P1 120.86(18)
C13 C8 P1 121.33(19)
C8 C9 C10 120.9(3)
C8 C9 H9A 119.5
C10 C9 H9A 119.5
C11 C10 C9 120.5(3)
C11 C10 H10A 119.8
C9 C10 H10A 119.8
C12 C11 C10 119.4(3)
C12 C11 H11A 120.3
C10 C11 H11A 120.3
C11 C12 C13 120.6(3)
C11 C12 H12A 119.7
C13 C12 H12A 119.7
C12 C13 C8 121.1(3)
C12 C13 H13A 119.5
C8 C13 H13A 119.5
C15 C14 P1 110.94(14)
C15 C14 H14A 109.5
P1 C14 H14A 109.5
C15 C14 H14B 109.5
P1 C14 H14B 109.5
H14A C14 H14B 108.0
C14 C15 P2 108.69(15)
C14 C15 H15A 110.0
P2 C15 H15A 110.0
C14 C15 H15B 110.0
P2 C15 H15B 110.0
H15A C15 H15B 108.3
C32 C28 C29 107.4(2)
C32 C28 C33 126.1(3)
C29 C28 C33 125.1(3)
C32 C28 Ru1 71.62(13)
C29 C28 Ru1 70.93(13)
C33 C28 Ru1 132.93(16)
C30 C29 C28 108.7(2)
C30 C29 C34 125.0(3)
C28 C29 C34 125.7(3)
C30 C29 Ru1 70.95(13)
C28 C29 Ru1 72.53(14)
C34 C29 Ru1 129.20(16)
C29 C30 C31 107.9(2)
C29 C30 C35 126.5(3)
C31 C30 C35 125.3(2)
C29 C30 Ru1 72.65(13)
C31 C30 Ru1 70.95(13)
C35 C30 Ru1 126.26(18)
C32 C31 C30 107.6(2)
C32 C31 C36 126.3(2)
C30 C31 C36 125.6(2)
C32 C31 Ru1 73.46(11)
C30 C31 Ru1 71.59(12)
C36 C31 Ru1 127.13(16)
C31 C32 C28 108.2(2)
C31 C32 C37 126.4(2)
C28 C32 C37 124.8(2)
C31 C32 Ru1 69.84(12)
C28 C32 Ru1 71.94(13)
C37 C32 Ru1 130.95(16)
C28 C33 H33A 109.5
C28 C33 H33B 109.5
H33A C33 H33B 109.5
C28 C33 H33C 109.5
H33A C33 H33C 109.5
H33B C33 H33C 109.5
C29 C34 H34A 109.5
C29 C34 H34B 109.5
H34A C34 H34B 109.5
C29 C34 H34C 109.5
H34A C34 H34C 109.5
H34B C34 H34C 109.5
C30 C35 H35A 109.5
C30 C35 H35B 109.5
H35A C35 H35B 109.5
C30 C35 H35C 109.5
H35A C35 H35C 109.5
H35B C35 H35C 109.5
C31 C36 H36A 109.5
C31 C36 H36B 109.5
H36A C36 H36B 109.5
C31 C36 H36C 109.5
H36A C36 H36C 109.5
H36B C36 H36C 109.5
C32 C37 H37A 109.5
C32 C37 H37B 109.5
H37A C37 H37B 109.5
C32 C37 H37C 109.5
H37A C37 H37C 109.5
H37B C37 H37C 109.5
C17A C16A C21A 120.4(11)
C17A C16A P2 118.2(8)
C21A C16A P2 120.9(8)
C16A C17A C18A 119.8(10)
C16A C17A H17A 120.1
C18A C17A H17A 120.1
C19A C18A C17A 119.2(10)
C19A C18A H18A 120.4
C17A C18A H18A 120.4
C18A C19A C20A 121.9(12)
C18A C19A H19A 119.1
C20A C19A H19A 119.1
C19A C20A C21A 119.0(11)
C19A C20A H20A 120.5
C21A C20A H20A 120.5
C16A C21A C20A 119.4(9)
C16A C21A H21A 120.3
C20A C21A H21A 120.3
C27A C22A C23A 117.3(16)
C27A C22A P2 122.2(11)
C23A C22A P2 119.7(10)
C22A C23A C24A 124.9(13)
C22A C23A H23A 117.5
C24A C23A H23A 117.5
C25A C24A C23A 122.1(13)
C25A C24A H24A 118.9
C23A C24A H24A 118.9
C26A C25A C24A 107.4(15)
C26A C25A H25A 126.3
C24A C25A H25A 126.3
C25A C26A C27A 136.3(17)
C25A C26A H26A 111.8
C27A C26A H26A 111.8
C22A C27A C26A 110.9(17)
C22A C27A H27A 124.6
C26A C27A H27A 124.6
C17B C16B C21B 115.8(12)
C17B C16B P2 119.7(10)
C21B C16B P2 123.7(9)
C16B C17B C18B 124.8(11)
C16B C17B H17B 117.6
C18B C17B H17B 117.6
C19B C18B C17B 117.9(10)
C19B C18B H18B 121.1
C17B C18B H18B 121.1
C18B C19B C20B 119.7(12)
C18B C19B H19B 120.1
C20B C19B H19B 120.1
C21B C20B C19B 120.9(12)
C21B C20B H20B 119.6
C19B C20B H20B 119.6
C20B C21B C16B 120.2(11)
C20B C21B H21B 119.9
C16B C21B H21B 119.9
C23B C22B C27B 117.2(16)
C23B C22B P2 118.4(11)
C27B C22B P2 124.4(11)
C22B C23B C24B 119.4(13)
C22B C23B H23B 120.3
C24B C23B H23B 120.3
C25B C24B C23B 116.7(14)
C25B C24B H24B 121.7
C23B C24B H24B 121.7
C26B C25B C24B 130.4(15)
C26B C25B H25B 114.8
C24B C25B H25B 114.8
C25B C26B C27B 106.1(16)
C25B C26B H26B 126.9
C27B C26B H26B 126.9
C22B C27B C26B 129.1(18)
C22B C27B H27B 115.4
C26B C27B H27B 115.5

loop_
_geom_bond_atom_site_label_1
_geom_bond_atom_site_label_2
_geom_bond_distance
Ru1 C1 2.010(3)
Ru1 C31 2.229(2)
Ru1 C30 2.237(2)
Ru1 C29 2.259(2)
Ru1 P1 2.2717(11)
Ru1 P2 2.2762(10)
Ru1 C32 2.276(2)
Ru1 C28 2.280(2)
P2 C16B 1.743(15)
P2 C22A 1.835(18)
P2 C15 1.845(2)
P2 C22B 1.850(16)
P2 C16A 1.945(12)
P1 C2 1.835(2)
P1 C8 1.842(2)
P1 C14 1.860(2)
N1 C1 1.155(3)
C2 C3 1.380(3)
C2 C7 1.399(3)
C3 C4 1.395(3)
C3 H3A 0.9300
C4 C5 1.367(4)
C4 H4A 0.9300
C5 C6 1.364(4)
C5 H5A 0.9300
C6 C7 1.387(3)
C6 H6A 0.9300
C7 H7A 0.9300
C8 C9 1.388(3)
C8 C13 1.389(3)
C9 C10 1.390(3)
C9 H9A 0.9300
C10 C11 1.368(4)
C10 H10A 0.9300
C11 C12 1.366(4)
C11 H11A 0.9300
C12 C13 1.384(3)
C12 H12A 0.9300
C13 H13A 0.9300
C14 C15 1.521(3)
C14 H14A 0.9700
C14 H14B 0.9700
C15 H15A 0.9700
C15 H15B 0.9700
C28 C32 1.425(3)
C28 C29 1.423(4)
C28 C33 1.523(3)
C29 C30 1.405(3)
C29 C34 1.522(3)
C30 C31 1.434(3)
C30 C35 1.503(3)
C31 C32 1.419(3)
C31 C36 1.510(3)
C32 C37 1.506(3)
C33 H33A 0.9600
C33 H33B 0.9600
C33 H33C 0.9600
C34 H34A 0.9600
C34 H34B 0.9600
C34 H34C 0.9600
C35 H35A 0.9600
C35 H35B 0.9600
C35 H35C 0.9600
C36 H36A 0.9600
C36 H36B 0.9600
C36 H36C 0.9600
C37 H37A 0.9600
C37 H37B 0.9600
C37 H37C 0.9600
C16A C17A 1.387(8)
C16A C21A 1.394(8)
C17A C18A 1.400(8)
C17A H17A 0.9300
C18A C19A 1.369(8)
C18A H18A 0.9300
C19A C20A 1.387(8)
C19A H19A 0.9300
C20A C21A 1.398(8)
C20A H20A 0.9300
C21A H21A 0.9300
C22A C27A 1.391(8)
C22A C23A 1.380(8)
C23A C24A 1.388(8)
C23A H23A 0.9300
C24A C25A 1.373(8)
C24A H24A 0.9300
C25A C26A 1.365(8)
C25A H25A 0.9300
C26A C27A 1.393(9)
C26A H26A 0.9300
C27A H27A 0.9300
C16B C17B 1.386(8)
C16B C21B 1.393(8)
C17B C18B 1.389(8)
C17B H17B 0.9300
C18B C19B 1.361(8)
C18B H18B 0.9300
C19B C20B 1.398(8)
C19B H19B 0.9300
C20B C21B 1.393(8)
C20B H20B 0.9300
C21B H21B 0.9300
C22B C23B 1.370(8)
C22B C27B 1.386(8)
C23B C24B 1.385(8)
C23B H23B 0.9300
C24B C25B 1.379(8)
C24B H24B 0.9300
C25B C26B 1.375(8)
C25B H25B 0.9300
C26B C27B 1.396(9)
C26B H26B 0.9300
C27B H27B 0.9300
